data_4028535
loop_
_publ_author_name
'Suvendu Biswas'
'Nader E. Abo-Dya'
'Alexander Oliferenko'
'Amir Khiabani'
'Peter J. Steel'
'Khalid A. Alamry'
'Alan R. Katritzky'

_publ_section_title
;
 Oxyazapeptides: Synthesis, Structure Determination, and Conformational
 Analysis
;
_journal_name_full 'Journal of Organic Chemistry'
_journal_page_first 8502
_journal_page_last 8509
_journal_paper_doi 10.1021/jo401234g
_journal_volume 78
_journal_year 2013
_chemical_absolute_configuration ad
_chemical_formula_moiety 'C32 H43 N3 O7'
_chemical_formula_sum 'C32 H43 N3 O7'
_chemical_formula_weight 581.69
_chemical_name_systematic
; 
 ? 
;
_space_group_IT_number 19
_symmetry_cell_setting orthorhombic
_symmetry_space_group_name_Hall 'P 2ac 2ab'
_symmetry_space_group_name_H-M 'P 21 21 21'
_atom_sites_solution_hydrogens geom
_atom_sites_solution_primary direct
_atom_sites_solution_secondary difmap
_audit_creation_method SHELXL-97
_cell_angle_alpha 90.00
_cell_angle_beta 90.00
_cell_angle_gamma 90.00
_cell_formula_units_Z 4
_cell_length_a 7.89551(9)
_cell_length_b 17.34558(16)
_cell_length_c 22.8169(2)
_cell_measurement_reflns_used 17716
_cell_measurement_temperature 120(1)
_cell_measurement_theta_max 73.7023
_cell_measurement_theta_min 3.1978
_cell_volume 3124.82(5)
_computing_cell_refinement
;
CrysAlisPro, Agilent Technologies,
Version 1.171.36.21 (release 14-08-2012 CrysAlis171 .NET)
(compiled Sep 14 2012,17:21:16)
;
_computing_data_collection
;
CrysAlisPro, Agilent Technologies,
Version 1.171.36.21 (release 14-08-2012 CrysAlis171 .NET)
(compiled Sep 14 2012,17:21:16)
;
_computing_data_reduction
;
CrysAlisPro, Agilent Technologies,
Version 1.171.36.21 (release 14-08-2012 CrysAlis171 .NET)
(compiled Sep 14 2012,17:21:16)
;
_computing_structure_refinement 'SHELXL-97 (Sheldrick, 2008)'
_computing_structure_solution 'SHELXS-97 (Sheldrick, 2008)'
_diffrn_ambient_temperature 120(1)
_diffrn_measured_fraction_theta_full 1.000
_diffrn_measured_fraction_theta_max 1.000
_diffrn_radiation_monochromator graphite
_diffrn_radiation_source 'fine-focus sealed tube'
_diffrn_radiation_type CuK\a
_diffrn_radiation_wavelength 1.54184
_diffrn_reflns_av_R_equivalents 0.0442
_diffrn_reflns_av_sigmaI/netI 0.0261
_diffrn_reflns_limit_h_max 9
_diffrn_reflns_limit_h_min -7
_diffrn_reflns_limit_k_max 20
_diffrn_reflns_limit_k_min -20
_diffrn_reflns_limit_l_max 27
_diffrn_reflns_limit_l_min -27
_diffrn_reflns_number 31876
_diffrn_reflns_theta_full 67.50
_diffrn_reflns_theta_max 67.50
_diffrn_reflns_theta_min 3.20
_exptl_absorpt_coefficient_mu 0.711
_exptl_absorpt_correction_T_max 1.000
_exptl_absorpt_correction_T_min 0.9144
_exptl_absorpt_correction_type multi-scan
_exptl_absorpt_process_details
;
CrysAlisPro, Agilent Technologies,
Version 1.171.36.21 (release 14-08-2012 CrysAlis171 .NET)
(compiled Sep 14 2012,17:21:16)
empirical absorption correction using spherical harmonics,
 implemented in SCALE3 ABSPACK scaling algorithm.
;
_exptl_crystal_colour colorless
_exptl_crystal_density_diffrn 1.236
_exptl_crystal_description block
_exptl_crystal_F_000 1248
_exptl_crystal_size_max 0.20
_exptl_crystal_size_mid 0.20
_exptl_crystal_size_min 0.14
_refine_diff_density_max 0.566
_refine_diff_density_min -0.177
_refine_diff_density_rms 0.038
_refine_ls_abs_structure_details 'Flack H D (1983), Acta Cryst. A39, 876-881'
_refine_ls_abs_structure_Flack -0.10(15)
_refine_ls_extinction_method none
_refine_ls_goodness_of_fit_ref 1.026
_refine_ls_hydrogen_treatment constr
_refine_ls_matrix_type full
_refine_ls_number_parameters 380
_refine_ls_number_reflns 5649
_refine_ls_number_restraints 0
_refine_ls_restrained_S_all 1.026
_refine_ls_R_factor_all 0.0385
_refine_ls_R_factor_gt 0.0354
_refine_ls_shift/su_max 0.019
_refine_ls_shift/su_mean 0.002
_refine_ls_structure_factor_coef Fsqd
_refine_ls_weighting_details 'calc w=1/[\s^2^(Fo^2^)+(0.0490P)^2^+0.7780P] where P=(Fo^2^+2Fc^2^)/3'
_refine_ls_weighting_scheme calc
_refine_ls_wR_factor_gt 0.0895
_refine_ls_wR_factor_ref 0.0925
_reflns_number_gt 5322
_reflns_number_total 5649
_reflns_threshold_expression >2sigma(I)
_cod_data_source_file jo401234g_si_002.cif
_cod_data_source_block 3pjs26
_cod_database_code 4028535

loop_
_symmetry_equiv_pos_as_xyz
'x, y, z'
'-x+1/2, -y, z+1/2'
'-x, y+1/2, -z+1/2'
'x+1/2, -y+1/2, -z'

loop_
_atom_site_label
_atom_site_type_symbol
_atom_site_fract_x
_atom_site_fract_y
_atom_site_fract_z
_atom_site_U_iso_or_equiv
_atom_site_adp_type
_atom_site_occupancy
_atom_site_symmetry_multiplicity
_atom_site_calc_flag
_atom_site_refinement_flags
N1 N -0.14751(19) 0.87276(8) 0.19631(6) 0.0243(3) Uani 1 1 d .
H1 H -0.1031 0.8328 0.2150 0.029 Uiso 1 1 d R
C2 C -0.2502(2) 0.92786(9) 0.22793(7) 0.0239(3) Uani 1 1 d .
H2A H -0.3325 0.9505 0.2008 0.029 Uiso 1 1 calc R
O3 O -0.0068(2) 0.98546(9) 0.27636(7) 0.0464(4) Uani 1 1 d .
C3 C -0.1392(3) 0.99204(10) 0.25269(8) 0.0311(4) Uani 1 1 d .
O4 O -0.22182(19) 1.06143(7) 0.24396(5) 0.0366(3) Uani 1 1 d .
N5 N -0.1444(3) 1.12456(10) 0.27375(8) 0.0565(6) Uani 1 1 d .
C6 C -0.0255(2) 1.16495(9) 0.24312(7) 0.0251(3) Uani 1 1 d .
O6 O 0.03702(19) 1.22127(8) 0.26605(6) 0.0411(3) Uani 1 1 d .
N7 N 0.0206(2) 1.13891(8) 0.18992(6) 0.0342(4) Uani 1 1 d .
H7 H -0.0390 1.1021 0.1733 0.041 Uiso 1 1 d R
C8 C 0.1427(3) 1.18287(10) 0.15620(7) 0.0286(4) Uani 1 1 d .
H8A H 0.2058 1.2154 0.1837 0.034 Uiso 1 1 calc R
C9 C 0.0534(2) 1.23597(9) 0.11313(8) 0.0282(4) Uani 1 1 d .
O9 O -0.09108(17) 1.22860(8) 0.09744(6) 0.0402(3) Uani 1 1 d .
C10 C -0.3463(2) 0.89087(10) 0.27929(7) 0.0258(4) Uani 1 1 d .
H10A H -0.2650 0.8642 0.3039 0.031 Uiso 1 1 calc R
H10B H -0.3961 0.9317 0.3026 0.031 Uiso 1 1 calc R
C11 C -0.4867(2) 0.83387(9) 0.26259(8) 0.0280(4) Uani 1 1 d .
H11A H -0.4361 0.7922 0.2395 0.034 Uiso 1 1 calc R
C12 C -0.5630(3) 0.79905(11) 0.31816(9) 0.0365(4) Uani 1 1 d .
H12A H -0.4749 0.7758 0.3411 0.055 Uiso 1 1 calc R
H12B H -0.6450 0.7606 0.3077 0.055 Uiso 1 1 calc R
H12C H -0.6171 0.8389 0.3406 0.055 Uiso 1 1 calc R
C13 C -0.6266(3) 0.87101(12) 0.22627(9) 0.0402(5) Uani 1 1 d .
H13A H -0.7111 0.8331 0.2170 0.060 Uiso 1 1 calc R
H13B H -0.5795 0.8912 0.1906 0.060 Uiso 1 1 calc R
H13C H -0.6774 0.9122 0.2482 0.060 Uiso 1 1 calc R
C14 C -0.2176(4) 1.14323(18) 0.32521(12) 0.0861(12) Uani 1 1 d .
H14A H -0.1781 1.1930 0.3376 0.129 Uiso 1 1 calc R
H14B H -0.1884 1.1054 0.3542 0.129 Uiso 1 1 calc R
H14C H -0.3384 1.1446 0.3205 0.129 Uiso 1 1 calc R
C15 C 0.2723(3) 1.13175(10) 0.12389(8) 0.0336(4) Uani 1 1 d .
H15A H 0.3598 1.1661 0.1082 0.040 Uiso 1 1 calc R
C16 C 0.1955(3) 1.08892(11) 0.07204(9) 0.0421(5) Uani 1 1 d .
H16A H 0.2810 1.0581 0.0535 0.063 Uiso 1 1 calc R
H16B H 0.1514 1.1255 0.0444 0.063 Uiso 1 1 calc R
H16C H 0.1054 1.0562 0.0856 0.063 Uiso 1 1 calc R
C17 C 0.3594(4) 1.07694(15) 0.16595(11) 0.0606(7) Uani 1 1 d .
H17A H 0.4396 1.0459 0.1449 0.091 Uiso 1 1 calc R
H17B H 0.2764 1.0442 0.1840 0.091 Uiso 1 1 calc R
H17C H 0.4174 1.1060 0.1956 0.091 Uiso 1 1 calc R
O18 O 0.16213(16) 1.29017(7) 0.09515(5) 0.0288(3) Uani 1 1 d .
C19 C 0.1114(2) 1.34835(10) 0.05048(8) 0.0317(4) Uani 1 1 d .
C20 C -0.0368(3) 1.39526(12) 0.07319(10) 0.0430(5) Uani 1 1 d .
H20A H -0.1354 1.3630 0.0757 0.065 Uiso 1 1 calc R
H20B H -0.0587 1.4373 0.0469 0.065 Uiso 1 1 calc R
H20C H -0.0102 1.4151 0.1114 0.065 Uiso 1 1 calc R
C21 C 0.2703(3) 1.39716(12) 0.04535(10) 0.0431(5) Uani 1 1 d .
H21A H 0.3618 1.3659 0.0310 0.065 Uiso 1 1 calc R
H21B H 0.2995 1.4175 0.0832 0.065 Uiso 1 1 calc R
H21C H 0.2503 1.4389 0.0186 0.065 Uiso 1 1 calc R
C22 C 0.0732(3) 1.30834(11) -0.00712(8) 0.0364(4) Uani 1 1 d .
H22A H 0.1706 1.2794 -0.0194 0.055 Uiso 1 1 calc R
H22B H 0.0460 1.3462 -0.0363 0.055 Uiso 1 1 calc R
H22C H -0.0211 1.2741 -0.0021 0.055 Uiso 1 1 calc R
C23 C -0.0695(2) 0.89813(10) 0.14728(7) 0.0256(4) Uani 1 1 d .
O23 O -0.08721(19) 0.96284(7) 0.12761(6) 0.0363(3) Uani 1 1 d .
O24 O 0.02788(16) 0.84290(7) 0.12288(5) 0.0276(3) Uani 1 1 d .
C25 C 0.1098(2) 0.86328(10) 0.06779(7) 0.0278(4) Uani 1 1 d .
H25A H 0.2199 0.8387 0.0657 0.033 Uiso 1 1 calc R
H25B H 0.1266 0.9186 0.0662 0.033 Uiso 1 1 calc R
C26 C 0.0020(2) 0.83775(9) 0.01582(7) 0.0248(3) Uani 1 1 d .
H26A H -0.1164 0.8516 0.0231 0.030 Uiso 1 1 calc R
C27 C 0.0582(2) 0.87278(10) -0.04200(7) 0.0257(4) Uani 1 1 d .
C28 C 0.0804(3) 0.94972(10) -0.05633(8) 0.0338(4) Uani 1 1 d .
H28A H 0.0554 0.9884 -0.0294 0.041 Uiso 1 1 calc R
C29 C 0.1411(3) 0.96784(13) -0.11219(9) 0.0430(5) Uani 1 1 d .
H29A H 0.1570 1.0192 -0.1224 0.052 Uiso 1 1 calc R
C30 C 0.1780(3) 0.91085(13) -0.15238(9) 0.0425(5) Uani 1 1 d .
H30A H 0.2198 0.9241 -0.1891 0.051 Uiso 1 1 calc R
C31 C 0.1534(2) 0.83432(13) -0.13844(8) 0.0361(4) Uani 1 1 d .
H31A H 0.1775 0.7959 -0.1656 0.043 Uiso 1 1 calc R
C32 C 0.0920(2) 0.81546(10) -0.08314(7) 0.0268(4) Uani 1 1 d .
C33 C 0.0624(2) 0.74023(10) -0.05566(8) 0.0266(4) Uani 1 1 d .
C34 C 0.0814(2) 0.66578(11) -0.07730(9) 0.0349(4) Uani 1 1 d .
H34A H 0.1110 0.6576 -0.1163 0.042 Uiso 1 1 calc R
C35 C 0.0556(3) 0.60396(11) -0.03999(10) 0.0419(5) Uani 1 1 d .
H35A H 0.0683 0.5539 -0.0540 0.050 Uiso 1 1 calc R
C36 C 0.0109(3) 0.61607(11) 0.01835(11) 0.0423(5) Uani 1 1 d .
H36A H -0.0045 0.5740 0.0431 0.051 Uiso 1 1 calc R
C37 C -0.0111(2) 0.69023(10) 0.03993(9) 0.0339(4) Uani 1 1 d .
H37A H -0.0414 0.6982 0.0788 0.041 Uiso 1 1 calc R
C38 C 0.0129(2) 0.75215(10) 0.00258(8) 0.0260(3) Uani 1 1 d .

loop_
_atom_site_aniso_label
_atom_site_aniso_U_11
_atom_site_aniso_U_22
_atom_site_aniso_U_33
_atom_site_aniso_U_23
_atom_site_aniso_U_13
_atom_site_aniso_U_12
N1 0.0284(7) 0.0217(7) 0.0229(6) -0.0004(5) 0.0027(6) -0.0004(6)
C2 0.0233(9) 0.0219(8) 0.0264(8) -0.0037(6) 0.0016(7) -0.0037(7)
O3 0.0336(8) 0.0558(9) 0.0498(8) -0.0199(7) 0.0012(7) -0.0143(7)
C3 0.0344(11) 0.0310(9) 0.0278(8) -0.0084(7) 0.0112(8) -0.0110(8)
O4 0.0526(8) 0.0220(6) 0.0354(7) -0.0076(5) 0.0151(6) -0.0113(6)
N5 0.0906(16) 0.0343(9) 0.0446(9) -0.0223(8) 0.0365(11) -0.0356(10)
C6 0.0295(9) 0.0189(7) 0.0269(8) 0.0010(6) 0.0011(7) 0.0016(7)
O6 0.0434(8) 0.0385(7) 0.0416(7) -0.0178(6) 0.0090(6) -0.0157(6)
N7 0.0489(10) 0.0242(7) 0.0294(7) -0.0052(6) 0.0119(7) -0.0151(7)
C8 0.0358(10) 0.0228(8) 0.0273(8) 0.0020(6) 0.0040(8) -0.0077(7)
C9 0.0297(10) 0.0232(8) 0.0316(9) -0.0028(7) 0.0047(7) -0.0019(7)
O9 0.0290(7) 0.0400(7) 0.0515(8) 0.0039(6) -0.0005(6) -0.0065(6)
C10 0.0264(9) 0.0269(8) 0.0240(8) -0.0013(6) 0.0019(7) -0.0009(7)
C11 0.0264(9) 0.0241(8) 0.0335(9) -0.0030(7) 0.0051(7) -0.0025(7)
C12 0.0301(10) 0.0340(10) 0.0454(11) 0.0066(8) 0.0061(9) -0.0047(8)
C13 0.0289(10) 0.0481(11) 0.0437(10) 0.0038(9) -0.0016(9) -0.0073(9)
C14 0.091(2) 0.104(2) 0.0630(16) -0.0592(16) 0.0527(16) -0.0676(19)
C15 0.0365(10) 0.0279(9) 0.0365(10) 0.0069(7) 0.0078(8) 0.0016(8)
C16 0.0523(13) 0.0284(9) 0.0455(11) -0.0072(8) 0.0162(10) -0.0087(9)
C17 0.0680(17) 0.0553(14) 0.0586(14) 0.0238(12) 0.0111(13) 0.0215(13)
O18 0.0299(6) 0.0245(6) 0.0320(6) 0.0061(5) -0.0029(5) -0.0046(5)
C19 0.0323(10) 0.0285(9) 0.0343(9) 0.0082(7) -0.0037(8) -0.0001(7)
C20 0.0491(13) 0.0331(10) 0.0468(11) 0.0008(8) 0.0011(10) 0.0119(9)
C21 0.0467(12) 0.0353(10) 0.0474(11) 0.0159(9) -0.0084(10) -0.0131(9)
C22 0.0345(10) 0.0412(10) 0.0336(9) 0.0046(8) -0.0033(9) 0.0026(9)
C23 0.0260(9) 0.0256(8) 0.0253(8) -0.0029(6) 0.0014(7) -0.0029(7)
O23 0.0478(8) 0.0229(6) 0.0382(7) 0.0038(5) 0.0152(6) -0.0007(6)
O24 0.0315(7) 0.0277(6) 0.0238(6) -0.0015(5) 0.0057(5) 0.0022(5)
C25 0.0279(9) 0.0300(8) 0.0255(8) -0.0028(7) 0.0056(7) -0.0018(7)
C26 0.0197(8) 0.0275(8) 0.0272(8) -0.0019(6) 0.0035(7) 0.0016(7)
C27 0.0200(8) 0.0285(8) 0.0285(8) 0.0012(7) -0.0040(7) -0.0007(7)
C28 0.0344(10) 0.0304(9) 0.0365(10) 0.0039(7) -0.0065(8) -0.0005(8)
C29 0.0405(12) 0.0432(11) 0.0452(11) 0.0192(9) -0.0147(10) -0.0101(9)
C30 0.0339(11) 0.0655(14) 0.0280(9) 0.0137(9) -0.0054(8) -0.0124(10)
C31 0.0274(9) 0.0558(12) 0.0251(8) -0.0015(8) -0.0014(7) -0.0021(9)
C32 0.0185(8) 0.0351(9) 0.0266(8) -0.0001(7) -0.0039(7) 0.0005(7)
C33 0.0174(8) 0.0303(9) 0.0320(9) -0.0054(7) -0.0028(7) 0.0003(7)
C34 0.0206(9) 0.0383(10) 0.0458(10) -0.0133(8) -0.0011(8) 0.0010(8)
C35 0.0270(10) 0.0266(9) 0.0721(14) -0.0120(9) -0.0031(10) -0.0003(8)
C36 0.0296(10) 0.0277(10) 0.0696(14) 0.0086(9) -0.0032(10) -0.0071(8)
C37 0.0244(9) 0.0330(9) 0.0441(10) 0.0059(8) 0.0023(8) -0.0037(8)
C38 0.0184(8) 0.0268(8) 0.0327(8) -0.0013(6) 0.0003(7) -0.0002(7)

loop_
_atom_type_symbol
_atom_type_description
_atom_type_scat_dispersion_real
_atom_type_scat_dispersion_imag
_atom_type_scat_source
C C 0.0181 0.0091 'International Tables Vol C Tables 4.2.6.8 and 6.1.1.4'
H H 0.0000 0.0000 'International Tables Vol C Tables 4.2.6.8 and 6.1.1.4'
N N 0.0311 0.0180 'International Tables Vol C Tables 4.2.6.8 and 6.1.1.4'
O O 0.0492 0.0322 'International Tables Vol C Tables 4.2.6.8 and 6.1.1.4'

loop_
_geom_angle_atom_site_label_1
_geom_angle_atom_site_label_2
_geom_angle_atom_site_label_3
_geom_angle
C23 N1 C2 116.97(14)
C23 N1 H1 118.2
C2 N1 H1 119.9
N1 C2 C3 110.21(14)
N1 C2 C10 112.42(13)
C3 C2 C10 107.82(13)
N1 C2 H2A 108.8
C3 C2 H2A 108.8
C10 C2 H2A 108.8
O3 C3 O4 124.51(16)
O3 C3 C2 127.35(18)
O4 C3 C2 108.12(16)
C3 O4 N5 113.42(17)
C14 N5 C6 128.16(17)
C14 N5 O4 114.59(17)
C6 N5 O4 116.41(14)
O6 C6 N7 123.32(16)
O6 C6 N5 118.21(16)
N7 C6 N5 118.43(15)
C6 N7 C8 118.82(14)
C6 N7 H7 119.2
C8 N7 H7 120.6
N7 C8 C9 110.66(16)
N7 C8 C15 113.11(14)
C9 C8 C15 110.32(14)
N7 C8 H8A 107.5
C9 C8 H8A 107.5
C15 C8 H8A 107.5
O9 C9 O18 126.32(17)
O9 C9 C8 124.64(17)
O18 C9 C8 109.03(15)
C11 C10 C2 115.89(13)
C11 C10 H10A 108.3
C2 C10 H10A 108.3
C11 C10 H10B 108.3
C2 C10 H10B 108.3
H10A C10 H10B 107.4
C13 C11 C12 109.43(16)
C13 C11 C10 112.75(14)
C12 C11 C10 109.48(14)
C13 C11 H11A 108.4
C12 C11 H11A 108.4
C10 C11 H11A 108.4
C11 C12 H12A 109.5
C11 C12 H12B 109.5
H12A C12 H12B 109.5
C11 C12 H12C 109.5
H12A C12 H12C 109.5
H12B C12 H12C 109.5
C11 C13 H13A 109.5
C11 C13 H13B 109.5
H13A C13 H13B 109.5
C11 C13 H13C 109.5
H13A C13 H13C 109.5
H13B C13 H13C 109.5
N5 C14 H14A 109.5
N5 C14 H14B 109.5
H14A C14 H14B 109.5
N5 C14 H14C 109.5
H14A C14 H14C 109.5
H14B C14 H14C 109.5
C17 C15 C16 111.51(18)
C17 C15 C8 111.04(16)
C16 C15 C8 112.81(17)
C17 C15 H15A 107.0
C16 C15 H15A 107.0
C8 C15 H15A 107.0
C15 C16 H16A 109.5
C15 C16 H16B 109.5
H16A C16 H16B 109.5
C15 C16 H16C 109.5
H16A C16 H16C 109.5
H16B C16 H16C 109.5
C15 C17 H17A 109.5
C15 C17 H17B 109.5
H17A C17 H17B 109.5
C15 C17 H17C 109.5
H17A C17 H17C 109.5
H17B C17 H17C 109.5
C9 O18 C19 120.90(14)
O18 C19 C22 109.66(14)
O18 C19 C20 109.71(15)
C22 C19 C20 112.84(17)
O18 C19 C21 102.03(14)
C22 C19 C21 110.64(17)
C20 C19 C21 111.41(16)
C19 C20 H20A 109.5
C19 C20 H20B 109.5
H20A C20 H20B 109.5
C19 C20 H20C 109.5
H20A C20 H20C 109.5
H20B C20 H20C 109.5
C19 C21 H21A 109.5
C19 C21 H21B 109.5
H21A C21 H21B 109.5
C19 C21 H21C 109.5
H21A C21 H21C 109.5
H21B C21 H21C 109.5
C19 C22 H22A 109.5
C19 C22 H22B 109.5
H22A C22 H22B 109.5
C19 C22 H22C 109.5
H22A C22 H22C 109.5
H22B C22 H22C 109.5
O23 C23 O24 124.64(15)
O23 C23 N1 123.61(16)
O24 C23 N1 111.75(14)
C23 O24 C25 115.90(13)
O24 C25 C26 110.66(13)
O24 C25 H25A 109.5
C26 C25 H25A 109.5
O24 C25 H25B 109.5
C26 C25 H25B 109.5
H25A C25 H25B 108.1
C38 C26 C27 101.65(13)
C38 C26 C25 114.04(14)
C27 C26 C25 113.37(14)
C38 C26 H26A 109.2
C27 C26 H26A 109.2
C25 C26 H26A 109.2
C28 C27 C32 120.28(16)
C28 C27 C26 128.86(16)
C32 C27 C26 110.84(14)
C27 C28 C29 118.38(18)
C27 C28 H28A 120.8
C29 C28 H28A 120.8
C30 C29 C28 121.17(18)
C30 C29 H29A 119.4
C28 C29 H29A 119.4
C31 C30 C29 120.46(18)
C31 C30 H30A 119.8
C29 C30 H30A 119.8
C30 C31 C32 119.01(19)
C30 C31 H31A 120.5
C32 C31 H31A 120.5
C31 C32 C27 120.68(17)
C31 C32 C33 130.75(17)
C27 C32 C33 108.44(14)
C34 C33 C38 120.27(17)
C34 C33 C32 131.10(17)
C38 C33 C32 108.60(14)
C35 C34 C33 119.02(18)
C35 C34 H34A 120.5
C33 C34 H34A 120.5
C34 C35 C36 120.54(18)
C34 C35 H35A 119.7
C36 C35 H35A 119.7
C37 C36 C35 120.67(19)
C37 C36 H36A 119.7
C35 C36 H36A 119.7
C38 C37 C36 118.93(19)
C38 C37 H37A 120.5
C36 C37 H37A 120.5
C37 C38 C33 120.52(16)
C37 C38 C26 128.97(16)
C33 C38 C26 110.43(15)

loop_
_geom_bond_atom_site_label_1
_geom_bond_atom_site_label_2
_geom_bond_distance
N1 C23 1.351(2)
N1 C2 1.446(2)
N1 H1 0.8860
C2 C3 1.525(2)
C2 C10 1.537(2)
C2 H2A 0.9800
O3 C3 1.182(3)
C3 O4 1.383(2)
O4 N5 1.426(2)
N5 C14 1.348(3)
N5 C6 1.364(2)
C6 O6 1.213(2)
C6 N7 1.345(2)
N7 C8 1.450(2)
N7 H7 0.8788
C8 C9 1.520(2)
C8 C15 1.542(3)
C8 H8A 0.9800
C9 O9 1.202(2)
C9 O18 1.338(2)
C10 C11 1.534(2)
C10 H10A 0.9700
C10 H10B 0.9700
C11 C13 1.524(3)
C11 C12 1.528(2)
C11 H11A 0.9800
C12 H12A 0.9600
C12 H12B 0.9600
C12 H12C 0.9600
C13 H13A 0.9600
C13 H13B 0.9600
C13 H13C 0.9600
C14 H14A 0.9600
C14 H14B 0.9600
C14 H14C 0.9600
C15 C17 1.516(3)
C15 C16 1.523(3)
C15 H15A 0.9800
C16 H16A 0.9600
C16 H16B 0.9600
C16 H16C 0.9600
C17 H17A 0.9600
C17 H17B 0.9600
C17 H17C 0.9600
O18 C19 1.489(2)
C19 C22 1.517(3)
C19 C20 1.517(3)
C19 C21 1.518(3)
C20 H20A 0.9600
C20 H20B 0.9600
C20 H20C 0.9600
C21 H21A 0.9600
C21 H21B 0.9600
C21 H21C 0.9600
C22 H22A 0.9600
C22 H22B 0.9600
C22 H22C 0.9600
C23 O23 1.217(2)
C23 O24 1.349(2)
O24 C25 1.4569(19)
C25 C26 1.525(2)
C25 H25A 0.9700
C25 H25B 0.9700
C26 C38 1.518(2)
C26 C27 1.519(2)
C26 H26A 0.9800
C27 C28 1.385(2)
C27 C32 1.393(2)
C28 C29 1.398(3)
C28 H28A 0.9300
C29 C30 1.379(3)
C29 H29A 0.9300
C30 C31 1.379(3)
C30 H30A 0.9300
C31 C32 1.391(2)
C31 H31A 0.9300
C32 C33 1.466(2)
C33 C34 1.391(2)
C33 C38 1.400(2)
C34 C35 1.384(3)
C34 H34A 0.9300
C35 C36 1.393(3)
C35 H35A 0.9300
C36 C37 1.388(3)
C36 H36A 0.9300
C37 C38 1.384(3)
C37 H37A 0.9300

loop_
_geom_torsion_atom_site_label_1
_geom_torsion_atom_site_label_2
_geom_torsion_atom_site_label_3
_geom_torsion_atom_site_label_4
_geom_torsion
C23 N1 C2 C3 -65.29(19)
C23 N1 C2 C10 174.41(14)
N1 C2 C3 O3 -43.5(2)
C10 C2 C3 O3 79.5(2)
N1 C2 C3 O4 137.73(14)
C10 C2 C3 O4 -99.24(16)
O3 C3 O4 N5 -8.6(2)
C2 C3 O4 N5 170.19(13)
C3 O4 N5 C14 -98.3(3)
C3 O4 N5 C6 91.3(2)
C14 N5 C6 O6 7.6(4)
O4 N5 C6 O6 176.49(18)
C14 N5 C6 N7 -174.5(3)
O4 N5 C6 N7 -5.7(3)
O6 C6 N7 C8 -4.3(3)
N5 C6 N7 C8 177.94(19)
C6 N7 C8 C9 -95.90(19)
C6 N7 C8 C15 139.74(17)
N7 C8 C9 O9 -18.7(2)
C15 C8 C9 O9 107.2(2)
N7 C8 C9 O18 162.58(13)
C15 C8 C9 O18 -71.48(18)
N1 C2 C10 C11 -68.01(19)
C3 C2 C10 C11 170.32(15)
C2 C10 C11 C13 -61.0(2)
C2 C10 C11 C12 176.93(15)
N7 C8 C15 C17 -54.0(2)
C9 C8 C15 C17 -178.52(18)
N7 C8 C15 C16 72.0(2)
C9 C8 C15 C16 -52.51(19)
O9 C9 O18 C19 -1.5(3)
C8 C9 O18 C19 177.21(14)
C9 O18 C19 C22 -63.8(2)
C9 O18 C19 C20 60.6(2)
C9 O18 C19 C21 178.83(15)
C2 N1 C23 O23 -3.2(3)
C2 N1 C23 O24 177.45(14)
O23 C23 O24 C25 -2.7(2)
N1 C23 O24 C25 176.56(14)
C23 O24 C25 C26 -93.77(17)
O24 C25 C26 C38 -77.55(17)
O24 C25 C26 C27 166.75(13)
C38 C26 C27 C28 -177.27(18)
C25 C26 C27 C28 -54.4(2)
C38 C26 C27 C32 1.44(18)
C25 C26 C27 C32 124.28(16)
C32 C27 C28 C29 -1.6(3)
C26 C27 C28 C29 177.02(17)
C27 C28 C29 C30 0.2(3)
C28 C29 C30 C31 0.8(3)
C29 C30 C31 C32 -0.4(3)
C30 C31 C32 C27 -1.0(3)
C30 C31 C32 C33 -176.43(18)
C28 C27 C32 C31 2.0(3)
C26 C27 C32 C31 -176.81(16)
C28 C27 C32 C33 178.38(16)
C26 C27 C32 C33 -0.46(19)
C31 C32 C33 C34 -2.5(3)
C27 C32 C33 C34 -178.40(18)
C31 C32 C33 C38 175.02(18)
C27 C32 C33 C38 -0.84(19)
C38 C33 C34 C35 -1.9(3)
C32 C33 C34 C35 175.39(18)
C33 C34 C35 C36 0.2(3)
C34 C35 C36 C37 0.9(3)
C35 C36 C37 C38 -0.3(3)
C36 C37 C38 C33 -1.5(3)
C36 C37 C38 C26 -177.95(18)
C34 C33 C38 C37 2.6(3)
C32 C33 C38 C37 -175.25(16)
C34 C33 C38 C26 179.68(16)
C32 C33 C38 C26 1.81(19)
C27 C26 C38 C37 174.77(18)
C25 C26 C38 C37 52.4(2)
C27 C26 C38 C33 -1.96(18)
C25 C26 C38 C33 -124.34(16)
